data_7161194
loop_
_publ_author_name
'Hu, Yue'
'Fu, Wenjing'
'Zhou, Mengyu'
'Xing, Haoyue'
'Meng, Sixuan'
'Chen, Jian'
'Chen, Qiong'
'Guo, Rui'
'Yu, Guang-Ao'

_publ_section_title
;
 Application of a 1-(2-aryl)dicyclohexylphosphonium tetrafluoroborate
 ligand in the conjugated synthesis of heteroaryl biphenyls
;
_journal_name_full 'Organic &amp; Biomolecular Chemistry'
_journal_paper_doi 10.1039/D6OB00698A
_journal_year 2026
_chemical_formula_moiety 'C31 H44 B O2 P'
_chemical_formula_sum 'C31 H44 B O2 P'
_chemical_formula_weight 490.44
_space_group_crystal_system triclinic
_space_group_IT_number 2
_space_group_name_Hall '-P 1'
_space_group_name_H-M_alt 'P -1'
_atom_sites_solution_hydrogens mixed
_atom_sites_solution_primary dual
_audit_creation_date 2025-04-07
_audit_creation_method
; 
Olex2 1.2 
(compiled 2018.05.29 svn.r3508 for OlexSys, GUI svn.r5506) 
;
_audit_update_record
;
2025-10-10 deposited with the CCDC.	2026-06-04 downloaded from the CCDC.
;
_cell_angle_alpha 115.124(6)
_cell_angle_beta 105.514(7)
_cell_angle_gamma 92.142(7)
_cell_formula_units_Z 4
_cell_length_a 11.684(5)
_cell_length_b 17.226(8)
_cell_length_c 18.637(9)
_cell_measurement_reflns_used 6850
_cell_measurement_temperature 296.15
_cell_measurement_theta_max 26.328
_cell_measurement_theta_min 2.276
_cell_volume 3223(3)
_computing_cell_refinement 'SAINT v7.68A (Bruker, 2009)'
_computing_data_collection 'Bruker APEX2'
_computing_data_reduction 'SAINT v7.68A (Bruker, 2009)'
_computing_molecular_graphics 'Olex2 (Dolomanov et al., 2009)'
_computing_publication_material 'Olex2 (Dolomanov et al., 2009)'
_computing_structure_refinement 'ShelXL (Sheldrick, 2015)'
_computing_structure_solution 'ShelXT (Sheldrick, 2015)'
_diffrn_ambient_temperature 296.15
_diffrn_detector_area_resol_mean 8
_diffrn_measured_fraction_theta_full 0.970
_diffrn_measured_fraction_theta_max 0.970
_diffrn_measurement_device_type 'Bruker SMART APEX CCD area detector'
_diffrn_measurement_method '\w and \f scans'
_diffrn_radiation_monochromator graphite
_diffrn_radiation_type MoK\a
_diffrn_radiation_wavelength 0.71073
_diffrn_reflns_av_R_equivalents 0.0638
_diffrn_reflns_av_unetI/netI 0.0946
_diffrn_reflns_Laue_measured_fraction_full 0.970
_diffrn_reflns_Laue_measured_fraction_max 0.970
_diffrn_reflns_limit_h_max 13
_diffrn_reflns_limit_h_min -13
_diffrn_reflns_limit_k_max 20
_diffrn_reflns_limit_k_min -18
_diffrn_reflns_limit_l_max 22
_diffrn_reflns_limit_l_min -22
_diffrn_reflns_number 20618
_diffrn_reflns_point_group_measured_fraction_full 0.970
_diffrn_reflns_point_group_measured_fraction_max 0.970
_diffrn_reflns_theta_full 25.027
_diffrn_reflns_theta_max 25.027
_diffrn_reflns_theta_min 1.271
_diffrn_source 'sealed tube'
_exptl_absorpt_coefficient_mu 0.107
_exptl_absorpt_correction_T_max 0.7454
_exptl_absorpt_correction_T_min 0.4685
_exptl_absorpt_correction_type multi-scan
_exptl_absorpt_process_details 'SADABS-2008/1 (Bruker,2008)'
_exptl_crystal_colour colourless
_exptl_crystal_colour_primary colourless
_exptl_crystal_density_diffrn 1.011
_exptl_crystal_description block
_exptl_crystal_F_000 1064
_exptl_crystal_size_max 0.13
_exptl_crystal_size_mid 0.1
_exptl_crystal_size_min 0.1
_refine_diff_density_max 0.586
_refine_diff_density_min -0.573
_refine_diff_density_rms 0.087
_refine_ls_extinction_method none
_refine_ls_goodness_of_fit_ref 1.001
_refine_ls_hydrogen_treatment mixed
_refine_ls_matrix_type full
_refine_ls_number_parameters 657
_refine_ls_number_reflns 11035
_refine_ls_number_restraints 0
_refine_ls_restrained_S_all 1.001
_refine_ls_R_factor_all 0.1227
_refine_ls_R_factor_gt 0.0820
_refine_ls_shift/su_max 0.001
_refine_ls_shift/su_mean 0.000
_refine_ls_structure_factor_coef Fsqd
_refine_ls_weighting_details 'w=1/[\s^2^(Fo^2^)+(0.1724P)^2^] where P=(Fo^2^+2Fc^2^)/3'
_refine_ls_weighting_scheme calc
_refine_ls_wR_factor_gt 0.2273
_refine_ls_wR_factor_ref 0.2659
_reflns_Friedel_coverage 0.000
_reflns_number_gt 6817
_reflns_number_total 11035
_reflns_threshold_expression 'I > 2\s(I)'
_cod_data_source_file d6ob00698a2.cif
_cod_data_source_block mo_250325a_yuga_0m
_cod_database_code 7161194
_shelx_shelxl_version_number 2014/7
_shelx_space_group_comment
; 
The symmetry employed for this shelxl refinement is uniquely defined 
by the following loop, which should always be used as a source of 
symmetry information in preference to the above space-group names. 
They are only intended as comments. 
;
_shelx_estimated_absorpt_t_max 0.989
_shelx_estimated_absorpt_t_min 0.986
_olex2_refinement_description
; 
1. Fixed Uiso 
 At 1.2 times of: 
  All C(H) groups, All C(H,H) groups 
 At 1.5 times of: 
  All B(H,H,H) groups, All C(H,H,H) groups 
2.a Ternary CH refined with riding coordinates: 
 C1(H1), C20(H20), C26(H26), C1A(H1AD), C20A(H20A), C26A(H26A) 
2.b Secondary CH2 refined with riding coordinates: 
 C21(H21A,H21B), C22(H22A,H22B), C23(H23A,H23B), C24(H24A,H24B), C25(H25A, 
 H25B), C27(H27A,H27B), C28(H28A,H28B), C29(H29A,H29B), C30(H30A,H30B), 
 C31(H31A,H31B), C21A(H21C,H21D), C22A(H22C,H22D), C23A(H23C,H23D), C24A(H24C, 
 H24D), C25A(H25C,H25D), C27A(H27C,H27D), C28A(H28C,H28D), C29A(H29C,H29D), 
 C30A(H30C,H30D), C31A(H31C,H31D) 
2.c Aromatic/amide H refined with riding coordinates: 
 C3(H3), C7(H7), C8(H8), C14(H14), C15(H15), C16(H16), C3A(H3A), C7A(H7A), 
 C8A(H8A), C14A(H14A), C15A(H15A), C16A(H16A) 
2.d Idealised Me refined as rotating group: 
 C10(H10A,H10B,H10C), C11(H11A,H11B,H11C), C18(H18A,H18B,H18C), C19(H19A,H19B, 
 H19C), C10A(H10D,H10E,H10F), C11A(H11D,H11E,H11F), C18A(H18D,H18E,H18F), 
 C19A(H19D,H19E,H19F) 
;
_olex2_submission_special_instructions 'No special instructions were received'

loop_
_space_group_symop_operation_xyz
'x, y, z'
'-x, -y, -z'

loop_
_atom_site_label
_atom_site_type_symbol
_atom_site_fract_x
_atom_site_fract_y
_atom_site_fract_z
_atom_site_U_iso_or_equiv
_atom_site_adp_type
_atom_site_occupancy
_atom_site_site_symmetry_order
_atom_site_calc_flag
_atom_site_refinement_flags_posn
_atom_site_refinement_flags_adp
_atom_site_refinement_flags_occupancy
_atom_site_disorder_assembly
_atom_site_disorder_group
B1 B 0.7372(5) 0.3186(3) 0.1631(3) 0.0411(11) Uani 1 1 d . . . . .
H1A H 0.642(4) 0.286(3) 0.118(3) 0.062 Uiso 1 1 d R . . . .
H1B H 0.772(4) 0.288(3) 0.211(3) 0.062 Uiso 1 1 d R . . . .
H1C H 0.815(4) 0.322(3) 0.146(3) 0.062 Uiso 1 1 d R . . . .
C1 C 0.6977(3) 0.5121(2) 0.1797(2) 0.0269(8) Uani 1 1 d . . . . .
H1 H 0.7538 0.5127 0.1491 0.032 Uiso 1 1 calc R . . . .
C2 C 0.6969(3) 0.6042(2) 0.2434(2) 0.0283(8) Uani 1 1 d . . . . .
C3 C 0.5820(3) 0.6171(2) 0.2333(2) 0.0321(8) Uani 1 1 d . . . . .
H3 H 0.5583 0.6664 0.2681 0.038 Uiso 1 1 calc R . . . .
C4 C 0.4998(3) 0.5438(2) 0.1606(2) 0.0290(8) Uani 1 1 d . . . . .
C5 C 0.5691(3) 0.4831(2) 0.1227(2) 0.0309(8) Uani 1 1 d . . . . .
C6 C 0.5180(4) 0.4136(2) 0.0431(2) 0.0362(9) Uani 1 1 d . . . . .
C7 C 0.3925(4) 0.4063(3) 0.0078(3) 0.0501(11) Uani 1 1 d . . . . .
H7 H 0.3544 0.3622 -0.0458 0.060 Uiso 1 1 calc R . . . .
C8 C 0.3242(4) 0.4611(3) 0.0485(3) 0.0535(12) Uani 1 1 d . . . . .
H8 H 0.2412 0.4504 0.0235 0.064 Uiso 1 1 calc R . . . .
C9 C 0.3756(4) 0.5325(3) 0.1265(3) 0.0424(10) Uani 1 1 d . . . . .
C10 C 0.5888(4) 0.3546(3) -0.0061(3) 0.0504(11) Uani 1 1 d . . . . .
H10A H 0.6717 0.3823 0.0154 0.076 Uiso 1 1 calc GR . . . .
H10B H 0.5567 0.3426 -0.0636 0.076 Uiso 1 1 calc GR . . . .
H10C H 0.5833 0.3011 -0.0018 0.076 Uiso 1 1 calc GR . . . .
C11 C 0.3018(4) 0.5961(3) 0.1687(3) 0.0649(14) Uani 1 1 d . . . . .
H11A H 0.3263 0.6107 0.2270 0.097 Uiso 1 1 calc GR . . . .
H11B H 0.2180 0.5703 0.1438 0.097 Uiso 1 1 calc GR . . . .
H11C H 0.3141 0.6479 0.1622 0.097 Uiso 1 1 calc GR . . . .
C12 C 0.8036(3) 0.6698(2) 0.3054(2) 0.0317(8) Uani 1 1 d . . . . .
C13 C 0.8864(3) 0.7023(2) 0.2773(3) 0.0381(9) Uani 1 1 d . . . . .
C14 C 0.9850(4) 0.7659(3) 0.3338(3) 0.0482(11) Uani 1 1 d . . . . .
H14 H 1.0398 0.7864 0.3150 0.058 Uiso 1 1 calc R . . . .
C15 C 1.0014(4) 0.7980(3) 0.4168(3) 0.0539(12) Uani 1 1 d . . . . .
H15 H 1.0676 0.8412 0.4542 0.065 Uiso 1 1 calc R . . . .
C16 C 0.9232(4) 0.7690(3) 0.4478(3) 0.0476(11) Uani 1 1 d . . . . .
H16 H 0.9368 0.7916 0.5050 0.057 Uiso 1 1 calc R . . . .
C17 C 0.8236(3) 0.7051(2) 0.3914(2) 0.0353(9) Uani 1 1 d . . . . .
C18 C 0.9424(6) 0.6944(5) 0.1604(4) 0.101(2) Uani 1 1 d . . . . .
H18A H 0.9149 0.6632 0.1006 0.152 Uiso 1 1 calc GR . . . .
H18B H 1.0211 0.6832 0.1814 0.152 Uiso 1 1 calc GR . . . .
H18C H 0.9464 0.7557 0.1772 0.152 Uiso 1 1 calc GR . . . .
C19 C 0.7585(5) 0.7044(3) 0.5026(3) 0.0679(15) Uani 1 1 d . . . . .
H19A H 0.6935 0.6771 0.5109 0.102 Uiso 1 1 calc GR . . . .
H19B H 0.7601 0.7662 0.5265 0.102 Uiso 1 1 calc GR . . . .
H19C H 0.8335 0.6925 0.5290 0.102 Uiso 1 1 calc GR . . . .
C20 C 0.8883(3) 0.4901(2) 0.3069(2) 0.0321(8) Uani 1 1 d . . . . .
H20 H 0.8823 0.5464 0.3498 0.038 Uiso 1 1 calc R . . . .
C21 C 0.9461(4) 0.4371(3) 0.3513(3) 0.0431(10) Uani 1 1 d . . . . .
H21A H 0.8940 0.4263 0.3800 0.052 Uiso 1 1 calc R . . . .
H21B H 0.9542 0.3812 0.3102 0.052 Uiso 1 1 calc R . . . .
C22 C 1.0677(4) 0.4842(4) 0.4129(3) 0.0602(13) Uani 1 1 d . . . . .
H22A H 1.1028 0.4480 0.4382 0.072 Uiso 1 1 calc R . . . .
H22B H 1.0582 0.5373 0.4569 0.072 Uiso 1 1 calc R . . . .
C23 C 1.1526(4) 0.5067(4) 0.3738(3) 0.0624(13) Uani 1 1 d . . . . .
H23A H 1.1719 0.4536 0.3357 0.075 Uiso 1 1 calc R . . . .
H23B H 1.2270 0.5416 0.4170 0.075 Uiso 1 1 calc R . . . .
C24 C 1.0973(4) 0.5569(3) 0.3265(3) 0.0560(12) Uani 1 1 d . . . . .
H24A H 1.1504 0.5655 0.2975 0.067 Uiso 1 1 calc R . . . .
H24B H 1.0887 0.6137 0.3658 0.067 Uiso 1 1 calc R . . . .
C25 C 0.9741(3) 0.5075(3) 0.2638(3) 0.0412(10) Uani 1 1 d . . . . .
H25A H 0.9836 0.4526 0.2221 0.049 Uiso 1 1 calc R . . . .
H25B H 0.9395 0.5412 0.2355 0.049 Uiso 1 1 calc R . . . .
C26 C 0.6239(3) 0.4515(2) 0.2891(2) 0.0308(8) Uani 1 1 d . . . . .
H26 H 0.5979 0.5074 0.2982 0.037 Uiso 1 1 calc R . . . .
C27 C 0.6700(4) 0.4532(3) 0.3745(3) 0.0422(10) Uani 1 1 d . . . . .
H27A H 0.7391 0.4994 0.4095 0.051 Uiso 1 1 calc R . . . .
H27B H 0.6955 0.3984 0.3684 0.051 Uiso 1 1 calc R . . . .
C28 C 0.5706(4) 0.4683(3) 0.4160(3) 0.0507(11) Uani 1 1 d . . . . .
H28A H 0.6005 0.4678 0.4696 0.061 Uiso 1 1 calc R . . . .
H28B H 0.5496 0.5251 0.4258 0.061 Uiso 1 1 calc R . . . .
C29 C 0.4601(4) 0.4000(3) 0.3630(3) 0.0531(12) Uani 1 1 d . . . . .
H29A H 0.3978 0.4127 0.3899 0.064 Uiso 1 1 calc R . . . .
H29B H 0.4790 0.3436 0.3570 0.064 Uiso 1 1 calc R . . . .
C30 C 0.4146(4) 0.3974(3) 0.2783(3) 0.0506(11) Uani 1 1 d . . . . .
H30A H 0.3896 0.4523 0.2843 0.061 Uiso 1 1 calc R . . . .
H30B H 0.3447 0.3516 0.2441 0.061 Uiso 1 1 calc R . . . .
C31 C 0.5117(3) 0.3807(3) 0.2345(2) 0.0407(9) Uani 1 1 d . . . . .
H31A H 0.5329 0.3240 0.2246 0.049 Uiso 1 1 calc R . . . .
H31B H 0.4808 0.3813 0.1809 0.049 Uiso 1 1 calc R . . . .
O1 O 0.8602(3) 0.6664(2) 0.19317(18) 0.0536(8) Uani 1 1 d . . . . .
O2 O 0.7410(3) 0.67118(18) 0.41554(17) 0.0482(7) Uani 1 1 d . . . . .
P1 P 0.73574(8) 0.43920(6) 0.23240(6) 0.0283(2) Uani 1 1 d . . . . .
B1A B 0.7607(6) 1.1395(4) 0.7326(5) 0.0626(16) Uani 1 1 d . . . . .
H1AA H 0.739(5) 1.200(4) 0.788(4) 0.094 Uiso 1 1 d R . . . .
H1AB H 0.733(5) 1.133(4) 0.673(4) 0.094 Uiso 1 1 d R . . . .
H1AC H 0.856(5) 1.129(4) 0.750(3) 0.094 Uiso 1 1 d R . . . .
C1A C 0.6873(3) 0.9303(2) 0.6576(2) 0.0284(8) Uani 1 1 d . . . . .
H1AD H 0.6609 0.9210 0.5996 0.034 Uiso 1 1 calc R . . . .
C2A C 0.6183(3) 0.8601(2) 0.6679(2) 0.0285(8) Uani 1 1 d . . . . .
C3A C 0.6958(3) 0.8254(2) 0.7077(2) 0.0289(8) Uani 1 1 d . . . . .
H3A H 0.6735 0.7857 0.7253 0.035 Uiso 1 1 calc R . . . .
C4A C 0.8202(3) 0.8581(2) 0.7201(2) 0.0274(8) Uani 1 1 d . . . . .
C5A C 0.8167(3) 0.9148(2) 0.6829(2) 0.0306(8) Uani 1 1 d . . . . .
C6A C 0.9206(3) 0.9449(3) 0.6725(3) 0.0388(9) Uani 1 1 d . . . . .
C7A C 1.0251(4) 0.9188(3) 0.7041(3) 0.0503(11) Uani 1 1 d . . . . .
H7A H 1.0960 0.9368 0.6976 0.060 Uiso 1 1 calc R . . . .
C8A C 1.0297(4) 0.8671(3) 0.7448(3) 0.0509(11) Uani 1 1 d . . . . .
H8A H 1.1034 0.8546 0.7675 0.061 Uiso 1 1 calc R . . . .
C9A C 0.9249(3) 0.8337(2) 0.7522(2) 0.0362(9) Uani 1 1 d . . . . .
C10A C 0.9198(4) 0.9940(3) 0.6219(3) 0.0571(12) Uani 1 1 d . . . . .
H10D H 0.9277 0.9557 0.5688 0.086 Uiso 1 1 calc GR . . . .
H10E H 0.9859 1.0420 0.6512 0.086 Uiso 1 1 calc GR . . . .
H10F H 0.8452 1.0156 0.6135 0.086 Uiso 1 1 calc GR . . . .
C11A C 0.9273(4) 0.7742(3) 0.7922(3) 0.0538(12) Uani 1 1 d . . . . .
H11D H 0.9050 0.8021 0.8421 0.081 Uiso 1 1 calc GR . . . .
H11E H 1.0071 0.7613 0.8062 0.081 Uiso 1 1 calc GR . . . .
H11F H 0.8715 0.7212 0.7542 0.081 Uiso 1 1 calc GR . . . .
C12A C 0.4854(3) 0.8312(2) 0.6369(2) 0.0297(8) Uani 1 1 d . . . . .
C13A C 0.4256(3) 0.7898(3) 0.5513(3) 0.0416(10) Uani 1 1 d . . . . .
C14A C 0.3024(4) 0.7555(3) 0.5201(3) 0.0557(12) Uani 1 1 d . . . . .
H14A H 0.2627 0.7288 0.4629 0.067 Uiso 1 1 calc R . . . .
C15A C 0.2423(4) 0.7618(3) 0.5741(4) 0.0638(14) Uani 1 1 d . . . . .
H15A H 0.1604 0.7388 0.5531 0.077 Uiso 1 1 calc R . . . .
C16A C 0.2962(4) 0.8005(3) 0.6584(3) 0.0510(11) Uani 1 1 d . . . . .
H16A H 0.2523 0.8031 0.6940 0.061 Uiso 1 1 calc R . . . .
C17A C 0.4194(3) 0.8365(2) 0.6905(3) 0.0362(9) Uani 1 1 d . . . . .
C18A C 0.4453(6) 0.7390(4) 0.4146(3) 0.0856(19) Uani 1 1 d . . . . .
H18D H 0.5071 0.7367 0.3889 0.128 Uiso 1 1 calc GR . . . .
H18E H 0.3841 0.7676 0.3954 0.128 Uiso 1 1 calc GR . . . .
H18F H 0.4101 0.6809 0.3999 0.128 Uiso 1 1 calc GR . . . .
C19A C 0.4143(5) 0.8916(4) 0.8310(3) 0.0740(16) Uani 1 1 d . . . . .
H19D H 0.3766 0.8364 0.8223 0.111 Uiso 1 1 calc GR . . . .
H19E H 0.3535 0.9256 0.8225 0.111 Uiso 1 1 calc GR . . . .
H19F H 0.4684 0.9220 0.8871 0.111 Uiso 1 1 calc GR . . . .
C20A C 0.5086(3) 1.0445(2) 0.6969(3) 0.0369(9) Uani 1 1 d . . . . .
H20A H 0.4672 1.0050 0.7109 0.044 Uiso 1 1 calc R . . . .
C21A C 0.4759(4) 1.1356(3) 0.7404(3) 0.0532(12) Uani 1 1 d . . . . .
H21C H 0.5071 1.1574 0.8005 0.064 Uiso 1 1 calc R . . . .
H21D H 0.5129 1.1757 0.7258 0.064 Uiso 1 1 calc R . . . .
C22A C 0.3411(5) 1.1311(4) 0.7145(4) 0.0790(18) Uani 1 1 d . . . . .
H22C H 0.3226 1.1889 0.7415 0.095 Uiso 1 1 calc R . . . .
H22D H 0.3048 1.0943 0.7329 0.095 Uiso 1 1 calc R . . . .
C23A C 0.2869(5) 1.0947(4) 0.6193(5) 0.089(2) Uani 1 1 d . . . . .
H23C H 0.1997 1.0881 0.6042 0.107 Uiso 1 1 calc R . . . .
H23D H 0.3152 1.1351 0.6017 0.107 Uiso 1 1 calc R . . . .
C24A C 0.3230(5) 1.0066(4) 0.5751(4) 0.0736(15) Uani 1 1 d . . . . .
H24C H 0.2854 0.9642 0.5870 0.088 Uiso 1 1 calc R . . . .
H24D H 0.2941 0.9869 0.5153 0.088 Uiso 1 1 calc R . . . .
C25A C 0.4585(4) 1.0122(3) 0.6030(3) 0.0497(11) Uani 1 1 d . . . . .
H25C H 0.4958 1.0516 0.5876 0.060 Uiso 1 1 calc R . . . .
H25D H 0.4785 0.9552 0.5747 0.060 Uiso 1 1 calc R . . . .
C26A C 0.7150(3) 1.0423(2) 0.8338(2) 0.0367(9) Uani 1 1 d . . . . .
H26A H 0.6977 0.9815 0.8228 0.044 Uiso 1 1 calc R . . . .
C27A C 0.6470(4) 1.0923(3) 0.8924(3) 0.0531(11) Uani 1 1 d . . . . .
H27C H 0.5610 1.0721 0.8648 0.064 Uiso 1 1 calc R . . . .
H27D H 0.6639 1.1538 0.9074 0.064 Uiso 1 1 calc R . . . .
C28A C 0.6854(6) 1.0790(4) 0.9724(3) 0.0721(15) Uani 1 1 d . . . . .
H28C H 0.6442 1.1137 1.0107 0.087 Uiso 1 1 calc R . . . .
H28D H 0.6606 1.0183 0.9575 0.087 Uiso 1 1 calc R . . . .
C29A C 0.8174(6) 1.1038(4) 1.0150(3) 0.0785(17) Uani 1 1 d . . . . .
H29C H 0.8378 1.0895 1.0614 0.094 Uiso 1 1 calc R . . . .
H29D H 0.8409 1.1661 1.0371 0.094 Uiso 1 1 calc R . . . .
C30A C 0.8860(5) 1.0570(4) 0.9557(3) 0.0755(16) Uani 1 1 d . . . . .
H30C H 0.8699 0.9951 0.9389 0.091 Uiso 1 1 calc R . . . .
H30D H 0.9718 1.0774 0.9841 0.091 Uiso 1 1 calc R . . . .
C31A C 0.8507(4) 1.0721(3) 0.8776(3) 0.0592(13) Uani 1 1 d . . . . .
H31C H 0.8721 1.1334 0.8935 0.071 Uiso 1 1 calc R . . . .
H31D H 0.8941 1.0396 0.8400 0.071 Uiso 1 1 calc R . . . .
O1A O 0.4959(3) 0.7853(2) 0.50149(18) 0.0565(8) Uani 1 1 d . . . . .
O2A O 0.4796(3) 0.8779(2) 0.77386(18) 0.0521(8) Uani 1 1 d . . . . .
P1A P 0.67113(9) 1.04224(6) 0.73069(6) 0.0336(3) Uani 1 1 d . . . . .

loop_
_atom_site_aniso_label
_atom_site_aniso_U_11
_atom_site_aniso_U_22
_atom_site_aniso_U_33
_atom_site_aniso_U_23
_atom_site_aniso_U_13
_atom_site_aniso_U_12
B1 0.044(3) 0.031(2) 0.044(3) 0.012(2) 0.015(2) 0.010(2)
C1 0.0247(18) 0.0291(19) 0.0216(18) 0.0090(15) 0.0037(15) 0.0027(15)
C2 0.0296(19) 0.0253(18) 0.0261(19) 0.0099(16) 0.0063(15) 0.0010(15)
C3 0.036(2) 0.0252(19) 0.032(2) 0.0097(17) 0.0105(17) 0.0059(16)
C4 0.0269(19) 0.0288(19) 0.0284(19) 0.0139(16) 0.0031(16) 0.0007(15)
C5 0.033(2) 0.0265(19) 0.032(2) 0.0143(17) 0.0079(16) 0.0028(15)
C6 0.044(2) 0.029(2) 0.028(2) 0.0097(17) 0.0060(18) 0.0005(17)
C7 0.049(3) 0.042(2) 0.035(2) 0.010(2) -0.009(2) -0.006(2)
C8 0.034(2) 0.056(3) 0.057(3) 0.025(3) -0.005(2) 0.006(2)
C9 0.034(2) 0.045(2) 0.049(3) 0.024(2) 0.0092(19) 0.0095(19)
C10 0.066(3) 0.042(2) 0.036(2) 0.010(2) 0.018(2) 0.009(2)
C11 0.039(3) 0.069(3) 0.076(4) 0.025(3) 0.015(2) 0.019(2)
C12 0.0264(19) 0.0242(18) 0.039(2) 0.0129(17) 0.0038(16) 0.0023(15)
C13 0.038(2) 0.031(2) 0.043(2) 0.0166(19) 0.0116(19) 0.0029(17)
C14 0.036(2) 0.038(2) 0.059(3) 0.017(2) 0.005(2) -0.0072(19)
C15 0.043(3) 0.034(2) 0.058(3) 0.010(2) -0.006(2) -0.006(2)
C16 0.047(3) 0.033(2) 0.036(2) 0.005(2) -0.006(2) 0.0048(19)
C17 0.037(2) 0.0241(19) 0.038(2) 0.0097(18) 0.0079(18) 0.0103(16)
C18 0.103(5) 0.116(5) 0.080(4) 0.041(4) 0.036(4) -0.035(4)
C19 0.092(4) 0.066(3) 0.036(3) 0.013(3) 0.023(3) 0.005(3)
C20 0.0301(19) 0.0308(19) 0.035(2) 0.0123(17) 0.0133(17) 0.0107(16)
C21 0.037(2) 0.048(2) 0.048(2) 0.026(2) 0.0107(19) 0.0169(19)
C22 0.047(3) 0.073(3) 0.062(3) 0.039(3) 0.005(2) 0.018(2)
C23 0.032(2) 0.075(3) 0.070(3) 0.029(3) 0.005(2) 0.010(2)
C24 0.033(2) 0.063(3) 0.069(3) 0.030(3) 0.012(2) 0.002(2)
C25 0.031(2) 0.050(2) 0.046(2) 0.023(2) 0.0148(19) 0.0075(18)
C26 0.036(2) 0.031(2) 0.032(2) 0.0165(17) 0.0174(17) 0.0102(16)
C27 0.036(2) 0.052(3) 0.044(2) 0.025(2) 0.0155(19) 0.0112(19)
C28 0.051(3) 0.060(3) 0.039(2) 0.016(2) 0.024(2) 0.005(2)
C29 0.055(3) 0.058(3) 0.058(3) 0.026(2) 0.036(2) 0.011(2)
C30 0.036(2) 0.060(3) 0.060(3) 0.029(2) 0.019(2) 0.001(2)
C31 0.035(2) 0.047(2) 0.038(2) 0.019(2) 0.0101(18) -0.0020(18)
O1 0.0510(18) 0.0545(19) 0.0461(19) 0.0172(16) 0.0137(15) -0.0148(15)
O2 0.0577(19) 0.0438(17) 0.0336(16) 0.0070(14) 0.0181(14) 0.0032(14)
P1 0.0281(5) 0.0259(5) 0.0304(5) 0.0118(4) 0.0097(4) 0.0071(4)
B1A 0.055(4) 0.039(3) 0.098(5) 0.034(3) 0.026(4) 0.006(3)
C1A 0.0243(18) 0.0289(19) 0.031(2) 0.0134(17) 0.0082(15) 0.0057(15)
C2A 0.0247(18) 0.0272(18) 0.033(2) 0.0101(17) 0.0129(16) 0.0061(15)
C3A 0.0306(19) 0.0188(17) 0.035(2) 0.0081(16) 0.0135(16) 0.0073(15)
C4A 0.0249(18) 0.0207(17) 0.0287(19) 0.0036(15) 0.0086(15) 0.0068(14)
C5A 0.0289(19) 0.0266(19) 0.037(2) 0.0110(17) 0.0151(16) 0.0116(15)
C6A 0.031(2) 0.040(2) 0.049(2) 0.018(2) 0.0204(19) 0.0065(17)
C7A 0.032(2) 0.061(3) 0.054(3) 0.019(2) 0.020(2) 0.005(2)
C8A 0.028(2) 0.064(3) 0.059(3) 0.025(3) 0.014(2) 0.016(2)
C9A 0.0253(19) 0.036(2) 0.039(2) 0.0116(19) 0.0064(17) 0.0111(16)
C10A 0.052(3) 0.066(3) 0.072(3) 0.040(3) 0.032(3) 0.010(2)
C11A 0.041(2) 0.066(3) 0.063(3) 0.039(3) 0.010(2) 0.020(2)
C12A 0.0196(17) 0.0259(18) 0.036(2) 0.0096(17) 0.0034(16) 0.0050(14)
C13A 0.031(2) 0.039(2) 0.046(3) 0.012(2) 0.0084(19) 0.0058(17)
C14A 0.029(2) 0.059(3) 0.055(3) 0.015(2) -0.006(2) 0.000(2)
C15A 0.022(2) 0.072(3) 0.085(4) 0.032(3) 0.004(2) 0.003(2)
C16A 0.030(2) 0.053(3) 0.069(3) 0.025(3) 0.019(2) 0.005(2)
C17A 0.028(2) 0.034(2) 0.047(2) 0.0181(19) 0.0123(18) 0.0082(16)
C18A 0.080(4) 0.105(5) 0.044(3) 0.014(3) 0.014(3) -0.003(4)
C19A 0.075(4) 0.082(4) 0.063(3) 0.020(3) 0.043(3) -0.003(3)
C20A 0.031(2) 0.032(2) 0.051(2) 0.0205(19) 0.0141(18) 0.0121(16)
C21A 0.049(3) 0.047(3) 0.075(3) 0.033(3) 0.026(2) 0.028(2)
C22A 0.069(4) 0.069(4) 0.125(5) 0.053(4) 0.049(4) 0.053(3)
C23A 0.054(3) 0.091(4) 0.133(6) 0.064(4) 0.020(4) 0.043(3)
C24A 0.054(3) 0.083(4) 0.073(4) 0.038(3) -0.002(3) 0.026(3)
C25A 0.045(2) 0.051(3) 0.056(3) 0.030(2) 0.009(2) 0.020(2)
C26A 0.037(2) 0.0249(19) 0.036(2) 0.0043(17) 0.0077(18) 0.0096(16)
C27A 0.054(3) 0.051(3) 0.045(3) 0.012(2) 0.016(2) 0.018(2)
C28A 0.095(4) 0.070(4) 0.042(3) 0.018(3) 0.021(3) 0.014(3)
C29A 0.106(5) 0.067(4) 0.047(3) 0.021(3) 0.008(3) 0.009(3)
C30A 0.076(4) 0.064(3) 0.048(3) 0.010(3) -0.013(3) 0.009(3)
C31A 0.051(3) 0.047(3) 0.050(3) 0.005(2) -0.001(2) 0.010(2)
O1A 0.0428(17) 0.068(2) 0.0368(17) 0.0067(16) 0.0100(14) 0.0008(15)
O2A 0.0396(16) 0.068(2) 0.0440(18) 0.0194(16) 0.0182(14) -0.0012(15)
P1A 0.0307(5) 0.0253(5) 0.0440(6) 0.0150(5) 0.0111(5) 0.0091(4)

loop_
_atom_type_symbol
_atom_type_description
_atom_type_scat_dispersion_real
_atom_type_scat_dispersion_imag
_atom_type_scat_source
C C 0.0033 0.0016 'International Tables Vol C Tables 4.2.6.8 and 6.1.1.4'
H H 0.0000 0.0000 'International Tables Vol C Tables 4.2.6.8 and 6.1.1.4'
B B 0.0013 0.0007 'International Tables Vol C Tables 4.2.6.8 and 6.1.1.4'
O O 0.0106 0.0060 'International Tables Vol C Tables 4.2.6.8 and 6.1.1.4'
P P 0.1023 0.0942 'International Tables Vol C Tables 4.2.6.8 and 6.1.1.4'

loop_
_geom_angle_atom_site_label_1
_geom_angle_atom_site_label_2
_geom_angle_atom_site_label_3
_geom_angle
_geom_angle_site_symmetry_1
_geom_angle_site_symmetry_3
_geom_angle_publ_flag
C2 C1 P1 110.8(2) . . ?
C5 C1 C2 102.8(3) . . ?
C5 C1 P1 110.2(2) . . ?
C3 C2 C1 108.8(3) . . ?
C3 C2 C12 124.8(3) . . ?
C12 C2 C1 126.4(3) . . ?
C2 C3 C4 111.0(3) . . ?
C5 C4 C3 108.0(3) . . ?
C9 C4 C3 129.5(4) . . ?
C9 C4 C5 122.4(3) . . ?
C4 C5 C1 108.1(3) . . ?
C6 C5 C1 130.6(3) . . ?
C6 C5 C4 121.2(3) . . ?
C5 C6 C7 114.9(4) . . ?
C5 C6 C10 124.1(4) . . ?
C7 C6 C10 120.7(4) . . ?
C8 C7 C6 123.2(4) . . ?
C7 C8 C9 122.0(4) . . ?
C4 C9 C8 115.9(4) . . ?
C4 C9 C11 122.1(4) . . ?
C8 C9 C11 122.0(4) . . ?
C13 C12 C2 119.1(3) . . ?
C17 C12 C2 122.8(3) . . ?
C17 C12 C13 118.0(3) . . ?
C14 C13 C12 120.5(4) . . ?
O1 C13 C12 114.8(3) . . ?
O1 C13 C14 124.6(4) . . ?
C15 C14 C13 119.5(4) . . ?
C14 C15 C16 122.4(4) . . ?
C15 C16 C17 118.4(4) . . ?
C16 C17 C12 121.1(4) . . ?
O2 C17 C12 115.7(3) . . ?
O2 C17 C16 123.2(4) . . ?
C21 C20 P1 114.5(3) . . ?
C25 C20 C21 108.0(3) . . ?
C25 C20 P1 111.0(3) . . ?
C22 C21 C20 111.3(3) . . ?
C21 C22 C23 112.7(4) . . ?
C22 C23 C24 111.3(4) . . ?
C23 C24 C25 110.7(4) . . ?
C24 C25 C20 111.2(3) . . ?
C27 C26 C31 109.9(3) . . ?
C27 C26 P1 115.8(3) . . ?
C31 C26 P1 110.2(2) . . ?
C26 C27 C28 110.2(3) . . ?
C29 C28 C27 111.7(4) . . ?
C28 C29 C30 110.2(4) . . ?
C29 C30 C31 111.6(4) . . ?
C26 C31 C30 109.6(3) . . ?
C13 O1 C18 117.8(4) . . ?
C17 O2 C19 117.7(3) . . ?
C1 P1 B1 117.90(19) . . ?
C20 P1 B1 108.5(2) . . ?
C20 P1 C1 104.34(16) . . ?
C20 P1 C26 110.26(17) . . ?
C26 P1 B1 111.95(19) . . ?
C26 P1 C1 103.45(16) . . ?
C2A C1A P1A 110.8(2) . . ?
C5A C1A C2A 101.2(3) . . ?
C5A C1A P1A 110.9(2) . . ?
C3A C2A C1A 110.0(3) . . ?
C3A C2A C12A 123.5(3) . . ?
C12A C2A C1A 126.5(3) . . ?
C2A C3A C4A 111.1(3) . . ?
C5A C4A C3A 107.4(3) . . ?
C9A C4A C3A 129.1(3) . . ?
C9A C4A C5A 123.0(3) . . ?
C4A C5A C1A 108.8(3) . . ?
C6A C5A C1A 130.6(3) . . ?
C6A C5A C4A 120.6(3) . . ?
C5A C6A C10A 123.3(4) . . ?
C7A C6A C5A 115.6(4) . . ?
C7A C6A C10A 120.7(4) . . ?
C6A C7A C8A 123.6(4) . . ?
C7A C8A C9A 120.9(4) . . ?
C4A C9A C8A 116.0(4) . . ?
C4A C9A C11A 122.4(3) . . ?
C8A C9A C11A 121.6(3) . . ?
C13A C12A C2A 119.6(3) . . ?
C17A C12A C2A 122.0(3) . . ?
C17A C12A C13A 118.1(3) . . ?
C12A C13A C14A 120.9(4) . . ?
O1A C13A C12A 115.5(3) . . ?
O1A C13A C14A 123.6(4) . . ?
C15A C14A C13A 118.9(4) . . ?
C14A C15A C16A 122.8(4) . . ?
C15A C16A C17A 118.8(4) . . ?
C12A C17A C16A 120.4(4) . . ?
O2A C17A C12A 117.0(3) . . ?
O2A C17A C16A 122.5(4) . . ?
C21A C20A P1A 113.6(3) . . ?
C25A C20A C21A 108.2(3) . . ?
C25A C20A P1A 112.0(3) . . ?
C22A C21A C20A 110.6(4) . . ?
C21A C22A C23A 111.5(5) . . ?
C24A C23A C22A 110.5(4) . . ?
C25A C24A C23A 111.3(5) . . ?
C24A C25A C20A 111.4(4) . . ?
C27A C26A C31A 110.0(4) . . ?
C27A C26A P1A 116.1(3) . . ?
C31A C26A P1A 111.3(3) . . ?
C26A C27A C28A 109.9(4) . . ?
C29A C28A C27A 112.4(5) . . ?
C28A C29A C30A 111.1(5) . . ?
C29A C30A C31A 111.8(5) . . ?
C26A C31A C30A 109.5(4) . . ?
C13A O1A C18A 119.3(4) . . ?
C17A O2A C19A 119.1(3) . . ?
C1A P1A B1A 117.0(2) . . ?
C20A P1A B1A 109.5(2) . . ?
C20A P1A C1A 104.44(17) . . ?
C20A P1A C26A 109.78(18) . . ?
C26A P1A B1A 112.0(3) . . ?
C26A P1A C1A 103.64(16) . . ?

loop_
_geom_bond_atom_site_label_1
_geom_bond_atom_site_label_2
_geom_bond_distance
_geom_bond_site_symmetry_2
_geom_bond_publ_flag
B1 P1 1.928(5) . ?
C1 C2 1.527(5) . ?
C1 C5 1.509(5) . ?
C1 P1 1.896(4) . ?
C2 C3 1.345(5) . ?
C2 C12 1.478(5) . ?
C3 C4 1.453(5) . ?
C4 C5 1.411(5) . ?
C4 C9 1.389(5) . ?
C5 C6 1.398(5) . ?
C6 C7 1.414(6) . ?
C6 C10 1.496(6) . ?
C7 C8 1.369(6) . ?
C8 C9 1.394(6) . ?
C9 C11 1.504(6) . ?
C12 C13 1.415(5) . ?
C12 C17 1.398(5) . ?
C13 C14 1.383(6) . ?
C13 O1 1.357(5) . ?
C14 C15 1.357(6) . ?
C15 C16 1.383(6) . ?
C16 C17 1.392(6) . ?
C17 O2 1.374(5) . ?
C18 O1 1.435(6) . ?
C19 O2 1.423(5) . ?
C20 C21 1.538(5) . ?
C20 C25 1.534(5) . ?
C20 P1 1.844(4) . ?
C21 C22 1.499(6) . ?
C22 C23 1.505(7) . ?
C23 C24 1.525(7) . ?
C24 C25 1.525(6) . ?
C26 C27 1.525(5) . ?
C26 C31 1.534(5) . ?
C26 P1 1.855(3) . ?
C27 C28 1.532(5) . ?
C28 C29 1.498(6) . ?
C29 C30 1.506(6) . ?
C30 C31 1.536(5) . ?
B1A P1A 1.925(5) . ?
C1A C2A 1.534(5) . ?
C1A C5A 1.528(5) . ?
C1A P1A 1.882(4) . ?
C2A C3A 1.336(5) . ?
C2A C12A 1.487(5) . ?
C3A C4A 1.460(5) . ?
C4A C5A 1.414(5) . ?
C4A C9A 1.375(5) . ?
C5A C6A 1.395(5) . ?
C6A C7A 1.386(6) . ?
C6A C10A 1.509(6) . ?
C7A C8A 1.388(6) . ?
C8A C9A 1.398(6) . ?
C9A C11A 1.499(6) . ?
C12A C13A 1.394(5) . ?
C12A C17A 1.392(5) . ?
C13A C14A 1.398(6) . ?
C13A O1A 1.376(5) . ?
C14A C15A 1.346(7) . ?
C15A C16A 1.363(7) . ?
C16A C17A 1.404(6) . ?
C17A O2A 1.362(5) . ?
C18A O1A 1.402(6) . ?
C19A O2A 1.418(5) . ?
C20A C21A 1.549(6) . ?
C20A C25A 1.521(6) . ?
C20A P1A 1.841(4) . ?
C21A C22A 1.507(7) . ?
C22A C23A 1.538(9) . ?
C23A C24A 1.527(8) . ?
C24A C25A 1.514(7) . ?
C26A C27A 1.511(5) . ?
C26A C31A 1.528(6) . ?
C26A P1A 1.852(4) . ?
C27A C28A 1.555(7) . ?
C28A C29A 1.483(8) . ?
C29A C30A 1.510(8) . ?
C30A C31A 1.537(7) . ?

loop_
_smtbx_masks_void_nr
_smtbx_masks_void_average_x
_smtbx_masks_void_average_y
_smtbx_masks_void_average_z
_smtbx_masks_void_volume
_smtbx_masks_void_count_electrons
_smtbx_masks_void_content
1 0.000 -0.500 0.000 553.7 162.5 ?
